data_7124047
loop_
_publ_author_name
'Zhang, Cui-Juan'
'Lian, Kai-Ting'
'Huang, Guo-Zhang'
'Bala, Sukhen'
'Ni, Zhao-Ping'
'Tong, Ming-Liang'

_publ_section_title
;
 Hysteretic Four-Step Spin-Crossover in a 3D Hofmann-type Metal-Organic
 Framework with Aromatic Guest
;
_journal_name_full 'Chemical Communications'
_journal_paper_doi 10.1039/C9CC06017K
_journal_year 2019
_chemical_formula_moiety 'C16 H8 Ag2 Fe N8 O, 2(C7 H5)'
_chemical_formula_sum 'C30 H18 Ag2 Fe N8 O'
_chemical_formula_weight 778.11
_space_group_crystal_system monoclinic
_space_group_IT_number 15
_space_group_name_Hall '-C 2yc'
_space_group_name_H-M_alt 'C 1 2/c 1'
_symmetry_space_group_name_Hall '-C 2yc'
_symmetry_space_group_name_H-M 'C 1 2/c 1'
_atom_sites_solution_hydrogens mixed
_atom_sites_solution_primary dual
_audit_creation_date 2018-11-03
_audit_creation_method
;
Olex2 1.2
(compiled 2018.05.29 svn.r3508 for OlexSys, GUI svn.r5506)
;
_audit_update_record
;
2019-04-30 deposited with the CCDC.    2019-08-20 downloaded from the CCDC.
;
_cell_angle_alpha 90
_cell_angle_beta 107.917(4)
_cell_angle_gamma 90
_cell_formula_units_Z 8
_cell_length_a 28.695(3)
_cell_length_b 13.6288(10)
_cell_length_c 14.3844(10)
_cell_measurement_reflns_used 9832
_cell_measurement_temperature 120(2)
_cell_measurement_theta_max 27.49
_cell_measurement_theta_min 2.69
_cell_volume 5352.6(8)
_computing_cell_refinement 'SAINT v8.37A (Bruker, 2015)'
_computing_data_reduction 'SAINT v8.37A (Bruker, 2015)'
_computing_molecular_graphics 'Olex2 (Dolomanov et al., 2009)'
_computing_publication_material 'Olex2 (Dolomanov et al., 2009)'
_computing_structure_refinement 'ShelXL (Sheldrick, 2015)'
_computing_structure_solution 'ShelXT (Sheldrick, 2015)'
_diffrn_ambient_temperature 120.01
_diffrn_measured_fraction_theta_full 0.995
_diffrn_measured_fraction_theta_max 0.995
_diffrn_measurement_device_type 'Bruker APEX-II CCD'
_diffrn_measurement_method '\f and \w scans'
_diffrn_radiation_type MoK\a
_diffrn_radiation_wavelength 0.71073
_diffrn_reflns_av_R_equivalents 0.0465
_diffrn_reflns_av_unetI/netI 0.0261
_diffrn_reflns_Laue_measured_fraction_full 0.995
_diffrn_reflns_Laue_measured_fraction_max 0.995
_diffrn_reflns_limit_h_max 37
_diffrn_reflns_limit_h_min -37
_diffrn_reflns_limit_k_max 17
_diffrn_reflns_limit_k_min -17
_diffrn_reflns_limit_l_max 16
_diffrn_reflns_limit_l_min -18
_diffrn_reflns_number 54075
_diffrn_reflns_point_group_measured_fraction_full 0.995
_diffrn_reflns_point_group_measured_fraction_max 0.995
_diffrn_reflns_theta_full 25.242
_diffrn_reflns_theta_max 27.517
_diffrn_reflns_theta_min 2.691
_diffrn_standards_number 0
_exptl_absorpt_coefficient_mu 2.026
_exptl_absorpt_correction_T_max 0.0949
_exptl_absorpt_correction_T_min 0.0654
_exptl_absorpt_correction_type multi-scan
_exptl_absorpt_process_details
'SADABS-2014/5 (Bruker,2014/5) was used for absorption correction. wR2(int) was 0.0852 before and 0.0521 after correction. The Ratio of minimum to maximum transmission is 0.6891. The \l/2 correction factor is Not present.'
_exptl_crystal_colour red
_exptl_crystal_colour_primary red
_exptl_crystal_density_diffrn 1.931
_exptl_crystal_description block
_exptl_crystal_F_000 3056
_exptl_crystal_size_max 0.109
_exptl_crystal_size_mid 0.084
_exptl_crystal_size_min 0.069
_refine_diff_density_max 4.581
_refine_diff_density_min -1.398
_refine_diff_density_rms 0.249
_refine_ls_extinction_method none
_refine_ls_goodness_of_fit_ref 1.101
_refine_ls_hydrogen_treatment constr
_refine_ls_matrix_type full
_refine_ls_number_parameters 356
_refine_ls_number_reflns 6146
_refine_ls_number_restraints 121
_refine_ls_restrained_S_all 1.103
_refine_ls_R_factor_all 0.0922
_refine_ls_R_factor_gt 0.0786
_refine_ls_shift/su_max 0.000
_refine_ls_shift/su_mean 0.000
_refine_ls_structure_factor_coef Fsqd
_refine_ls_weighting_details 'w=1/[\s^2^(Fo^2^)+(0.0307P)^2^+346.7917P] where P=(Fo^2^+2Fc^2^)/3'
_refine_ls_weighting_scheme calc
_refine_ls_wR_factor_gt 0.1784
_refine_ls_wR_factor_ref 0.1853
_reflns_Friedel_coverage 0.000
_reflns_number_gt 5113
_reflns_number_total 6146
_reflns_threshold_expression 'I > 2\s(I)'
_cod_data_source_file c9cc06017k2.cif
_cod_data_source_block 1-anth-120K
_cod_original_cell_volume 5352.6(7)
_cod_database_code 7124047
_shelx_shelxl_version_number 2014/7
_shelx_space_group_comment
;
The symmetry employed for this shelxl refinement is uniquely defined
by the following loop, which should always be used as a source of
symmetry information in preference to the above space-group names.
They are only intended as comments.
;
_shelx_estimated_absorpt_t_max 0.873
_shelx_estimated_absorpt_t_min 0.809
_olex2_refinement_description
;
1. Fixed Uiso
 At 1.2 times of:
  All C(H) groups
2. Restrained distances
 C17-C23
 2.2 with sigma of 0.02
3. Uiso/Uaniso restraints and constraints
C28 \\sim C27 \\sim C26 \\sim C25 \\sim C30 \\sim C29: within 1.7A with sigma
of 0.01 and sigma for terminal atoms of 0.02
Uanis(C21) \\sim Ueq, Uanis(C19) \\sim Ueq, Uanis(C20) \\sim Ueq, Uanis(C18)
\\sim Ueq, Uanis(C17) \\sim Ueq, Uanis(C22) \\sim Ueq, Uanis(C24) \\sim Ueq,
Uanis(C23) \\sim Ueq, : with sigma of 0.01 and sigma for terminal atoms of 0.02
Uanis(C18) \\sim Ueq, Uanis(C22) \\sim Ueq, Uanis(C21) \\sim Ueq: with sigma of
0.001 and sigma for terminal atoms of 0.002
Uanis(C27) \\sim Ueq, Uanis(C26) \\sim Ueq, Uanis(C25) \\sim Ueq, Uanis(C30)
\\sim Ueq, Uanis(C31) \\sim Ueq: with sigma of 0.01 and sigma for terminal
atoms of 0.02
Uanis(C28) \\sim Ueq: with sigma of 0.01 and sigma for terminal atoms of 0.02
4.a Riding coordinates:
 C27(H27), C26(H26)
4.b Aromatic/amide H refined with riding coordinates:
 C5(H5), C6(H6), C8(H8), C9(H9), C13(H13), C14(H14), C15(H15), C16(H16),
 C19(H19), C20(H20), C17(H17), C18(H18), C23(H23), C24(H24), C25(H25), C28(H28),
  C31(H31)
4.c Fitted hexagon refined as free rotating group:
 C19(C20,C21,C22,C17,C18), C25(C30,C29,C28,C27,C26)
;
_olex2_submission_special_instructions 'No special instructions were received'

loop_
_space_group_symop_operation_xyz
'x, y, z'
'-x, y, -z+1/2'
'x+1/2, y+1/2, z'
'-x+1/2, y+1/2, -z+1/2'
'-x, -y, -z'
'x, -y, z-1/2'
'-x+1/2, -y+1/2, -z'
'x+1/2, -y+1/2, z-1/2'

loop_
_atom_site_label
_atom_site_type_symbol
_atom_site_fract_x
_atom_site_fract_y
_atom_site_fract_z
_atom_site_U_iso_or_equiv
_atom_site_adp_type
_atom_site_occupancy
_atom_site_site_symmetry_order
_atom_site_calc_flag
_atom_site_refinement_flags_posn
_atom_site_refinement_flags_adp
_atom_site_refinement_flags_occupancy
Ag1 Ag 0.26996(3) 0.95034(5) 0.54197(5) 0.02232(18) Uani 1 1 d . . .
Ag2 Ag 0.33156(3) 0.45317(5) 0.49637(5) 0.02460(19) Uani 1 1 d . . .
C1 C 0.2728(3) 0.8539(6) 0.4343(6) 0.0186(17) Uani 1 1 d . . .
C2 C 0.3274(3) 0.5635(6) 0.3953(6) 0.0177(17) Uani 1 1 d . . .
C3 C 0.3284(3) 0.3560(7) 0.6049(6) 0.0199(17) Uani 1 1 d . . .
C4 C 0.2797(3) 1.0634(6) 0.6430(6) 0.0183(17) Uani 1 1 d . . .
C5 C 0.3928(3) 0.8517(6) 0.2742(6) 0.0163(16) Uani 1 1 d . . .
H5 H 0.3750 0.8654 0.2081 0.020 Uiso 1 1 calc R . .
C6 C 0.4406(3) 0.8851(7) 0.3100(6) 0.0184(17) Uani 1 1 d . . .
H6 H 0.4549 0.9222 0.2698 0.022 Uiso 1 1 calc R . .
C7 C 0.4673(3) 0.8629(7) 0.4063(6) 0.0188(17) Uani 1 1 d . . .
C8 C 0.4445(3) 0.8119(7) 0.4635(6) 0.0220(18) Uani 1 1 d . . .
H8 H 0.4616 0.7971 0.5298 0.026 Uiso 1 1 calc R . .
C9 C 0.3962(3) 0.7830(7) 0.4223(6) 0.0208(18) Uani 1 1 d . . .
H9 H 0.3805 0.7489 0.4621 0.025 Uiso 1 1 calc R . .
C10 C 0.5185(3) 0.8946(6) 0.4425(6) 0.0163(16) Uani 1 1 d . . .
C11 C 0.5938(3) 0.8939(6) 0.5255(6) 0.0170(16) Uani 1 1 d . . .
C12 C 0.6398(3) 0.8602(6) 0.5937(6) 0.0165(16) Uani 1 1 d . . .
C13 C 0.6793(3) 0.9257(7) 0.6220(6) 0.0183(17) Uani 1 1 d . . .
H13 H 0.6746 0.9928 0.6033 0.022 Uiso 1 1 calc R . .
C14 C 0.7250(3) 0.8927(6) 0.6770(6) 0.0175(16) Uani 1 1 d . . .
H14 H 0.7515 0.9379 0.6954 0.021 Uiso 1 1 calc R . .
C15 C 0.6949(3) 0.7357(6) 0.6825(6) 0.0171(16) Uani 1 1 d . . .
H15 H 0.7002 0.6699 0.7051 0.021 Uiso 1 1 calc R . .
C16 C 0.6479(3) 0.7639(6) 0.6270(6) 0.0188(17) Uani 1 1 d . . .
H16 H 0.6218 0.7180 0.6121 0.023 Uiso 1 1 calc R . .
Fe1 Fe 0.30189(4) 0.75093(9) 0.26917(8) 0.0118(2) Uani 1 1 d . . .
N1 N 0.2818(3) 0.8125(5) 0.3718(5) 0.0170(14) Uani 1 1 d . . .
N2 N 0.3185(3) 0.6329(5) 0.3474(5) 0.0169(14) Uani 1 1 d . . .
N3 N 0.3215(2) 0.3124(5) 0.6660(5) 0.0155(14) Uani 1 1 d . . .
N4 N 0.2869(3) 1.1313(5) 0.6910(5) 0.0165(14) Uani 1 1 d . . .
N5 N 0.3704(2) 0.8011(5) 0.3283(5) 0.0158(14) Uani 1 1 d . . .
N6 N 0.5390(3) 0.9651(6) 0.4087(6) 0.0224(16) Uani 1 1 d . . .
N7 N 0.5885(3) 0.9645(6) 0.4638(6) 0.0235(16) Uani 1 1 d . . .
N8 N 0.7331(3) 0.7977(5) 0.7053(5) 0.0146(13) Uani 1 1 d . . .
O1 O 0.5511(2) 0.8460(5) 0.5175(4) 0.0182(12) Uani 1 1 d . . .
C19 C 0.3687(3) 0.6846(10) 0.6534(9) 0.090(6) Uani 1 1 d . U .
H19 H 0.3369 0.6569 0.6289 0.109 Uiso 1 1 calc R U .
C20 C 0.4096(5) 0.6240(7) 0.6815(10) 0.094(6) Uani 1 1 d G U .
H20 H 0.4057 0.5548 0.6762 0.113 Uiso 1 1 calc R U .
C21 C 0.4561(4) 0.6646(8) 0.7173(9) 0.067(4) Uani 1 1 d G U .
C22 C 0.4618(3) 0.7658(8) 0.7250(9) 0.069(4) Uani 1 1 d G U .
C17 C 0.4209(4) 0.8265(7) 0.6970(10) 0.105(7) Uani 1 1 d DG U .
H17 H 0.4248 0.8957 0.7023 0.126 Uiso 1 1 calc R . .
C18 C 0.3744(3) 0.7859(9) 0.6612(9) 0.082(5) Uani 1 1 d G U .
H18 H 0.3464 0.8274 0.6420 0.098 Uiso 1 1 calc R U .
C23 C 0.5000 0.812(2) 0.7500 0.079(7) Uani 1 2 d DS TU P
H23 H 0.5000 0.8815 0.7500 0.095 Uiso 1 2 calc RS T P
C24 C 0.5000 0.6122(18) 0.7500 0.074(6) Uani 1 2 d S TU P
H24 H 0.5000 0.5425 0.7500 0.089 Uiso 1 2 calc RS TU P
C25 C 0.4407(4) 0.5817(13) 0.3291(13) 0.119(5) Uani 1 1 d . U .
H25 H 0.4067 0.5668 0.3067 0.142 Uiso 1 1 calc R . .
C30 C 0.4699(6) 0.5447(11) 0.4179(12) 0.104(5) Uani 1 1 d G U .
C29 C 0.5196(6) 0.5666(12) 0.4506(10) 0.103(5) Uani 1 1 d G U .
C28 C 0.5401(4) 0.6255(12) 0.3945(12) 0.115(5) Uani 1 1 d G U .
H28 H 0.5741 0.6404 0.4169 0.137 Uiso 1 1 calc R . .
C27 C 0.5108(6) 0.6625(11) 0.3057(11) 0.117(5) Uani 1 1 d G U .
H27 H 0.5250 0.7032 0.2669 0.141 Uiso 1 1 d R . .
C26 C 0.4611(6) 0.6407(12) 0.2730(10) 0.118(5) Uani 1 1 d G U .
H26 H 0.4409 0.6662 0.2116 0.142 Uiso 1 1 d R . .
C31 C 0.4499(7) 0.4775(14) 0.4727(13) 0.075(5) Uani 1 1 d . U .
H31 H 0.4157 0.4651 0.4543 0.090 Uiso 1 1 calc R . .

loop_
_atom_site_aniso_label
_atom_site_aniso_U_11
_atom_site_aniso_U_22
_atom_site_aniso_U_33
_atom_site_aniso_U_23
_atom_site_aniso_U_13
_atom_site_aniso_U_12
Ag1 0.0280(4) 0.0194(3) 0.0198(3) -0.0074(3) 0.0078(3) -0.0001(3)
Ag2 0.0372(4) 0.0187(3) 0.0197(3) 0.0069(3) 0.0115(3) 0.0019(3)
C1 0.021(4) 0.019(4) 0.019(4) -0.004(3) 0.009(3) -0.001(3)
C2 0.018(4) 0.015(4) 0.018(4) 0.007(3) 0.002(3) -0.002(3)
C3 0.022(4) 0.024(4) 0.015(4) 0.003(3) 0.007(3) 0.002(4)
C4 0.019(4) 0.019(4) 0.016(4) -0.005(3) 0.004(3) 0.001(3)
C5 0.014(4) 0.020(4) 0.015(4) 0.003(3) 0.006(3) -0.005(3)
C6 0.008(4) 0.028(5) 0.018(4) 0.005(3) 0.001(3) -0.004(3)
C7 0.013(4) 0.025(4) 0.017(4) 0.005(3) 0.002(3) 0.002(3)
C8 0.017(4) 0.032(5) 0.014(4) 0.006(3) 0.000(3) -0.002(4)
C9 0.018(4) 0.026(5) 0.019(4) 0.001(4) 0.006(3) -0.002(3)
C10 0.011(4) 0.019(4) 0.016(4) 0.002(3) -0.001(3) 0.000(3)
C11 0.014(4) 0.017(4) 0.019(4) -0.002(3) 0.003(3) 0.003(3)
C12 0.012(4) 0.020(4) 0.015(4) 0.003(3) 0.000(3) 0.004(3)
C13 0.010(4) 0.019(4) 0.023(4) 0.000(3) 0.002(3) -0.005(3)
C14 0.011(4) 0.020(4) 0.021(4) 0.000(3) 0.004(3) 0.000(3)
C15 0.013(4) 0.019(4) 0.018(4) -0.004(3) 0.003(3) 0.000(3)
C16 0.014(4) 0.019(4) 0.024(4) -0.001(3) 0.007(3) -0.002(3)
Fe1 0.0110(5) 0.0122(5) 0.0118(5) 0.0003(4) 0.0030(4) 0.0003(4)
N1 0.017(3) 0.013(3) 0.020(3) 0.000(3) 0.003(3) -0.002(3)
N2 0.016(3) 0.019(4) 0.016(3) -0.001(3) 0.004(3) 0.000(3)
N3 0.014(3) 0.017(3) 0.015(3) -0.003(3) 0.004(3) 0.000(3)
N4 0.014(3) 0.021(4) 0.013(3) 0.001(3) 0.002(3) 0.003(3)
N5 0.012(3) 0.018(3) 0.016(3) 0.001(3) 0.003(3) 0.001(3)
N6 0.011(3) 0.025(4) 0.028(4) 0.008(3) 0.001(3) -0.002(3)
N7 0.017(4) 0.026(4) 0.028(4) 0.006(3) 0.007(3) -0.003(3)
N8 0.019(3) 0.013(3) 0.013(3) -0.001(3) 0.007(3) 0.000(3)
O1 0.011(3) 0.022(3) 0.018(3) 0.005(3) 0.001(2) -0.002(2)
C19 0.088(9) 0.124(10) 0.054(7) -0.026(7) 0.014(7) -0.002(8)
C20 0.079(9) 0.092(9) 0.099(9) -0.046(8) 0.010(7) 0.019(7)
C21 0.066(4) 0.066(4) 0.066(4) -0.0008(10) 0.0196(16) 0.0006(10)
C22 0.070(4) 0.069(4) 0.069(4) 0.0000(10) 0.0216(16) 0.0010(10)
C17 0.125(11) 0.112(11) 0.096(10) 0.021(8) 0.060(8) 0.019(8)
C18 0.082(5) 0.082(5) 0.081(5) 0.0002(10) 0.0252(19) 0.0006(10)
C23 0.110(11) 0.072(10) 0.073(10) 0.000 0.055(9) 0.000
C24 0.067(9) 0.050(9) 0.089(10) 0.000 0.001(8) 0.000
C25 0.114(7) 0.119(7) 0.122(7) 0.006(6) 0.036(6) -0.005(6)
C30 0.099(7) 0.109(7) 0.110(7) 0.017(6) 0.040(6) -0.011(6)
C29 0.098(8) 0.107(8) 0.109(8) 0.023(7) 0.039(7) -0.008(7)
C28 0.111(7) 0.115(7) 0.118(7) 0.009(6) 0.036(6) 0.000(6)
C27 0.114(7) 0.121(7) 0.118(7) 0.004(6) 0.037(6) 0.000(6)
C26 0.114(7) 0.121(7) 0.121(7) 0.003(6) 0.039(6) -0.001(6)
C31 0.074(8) 0.079(8) 0.068(8) 0.000(7) 0.014(6) 0.029(7)

loop_
_atom_type_symbol
_atom_type_description
_atom_type_scat_dispersion_real
_atom_type_scat_dispersion_imag
_atom_type_scat_source
C C 0.0033 0.0016 'International Tables Vol C Tables 4.2.6.8 and 6.1.1.4'
H H 0.0000 0.0000 'International Tables Vol C Tables 4.2.6.8 and 6.1.1.4'
Ag Ag -0.8971 1.1015 'International Tables Vol C Tables 4.2.6.8 and 6.1.1.4'
Fe Fe 0.3463 0.8444 'International Tables Vol C Tables 4.2.6.8 and 6.1.1.4'
N N 0.0061 0.0033 'International Tables Vol C Tables 4.2.6.8 and 6.1.1.4'
O O 0.0106 0.0060 'International Tables Vol C Tables 4.2.6.8 and 6.1.1.4'

loop_
_geom_angle_atom_site_label_1
_geom_angle_atom_site_label_2
_geom_angle_atom_site_label_3
_geom_angle
_geom_angle_site_symmetry_1
_geom_angle_site_symmetry_3
C1 Ag1 Ag2 113.1(2) . 7_566
C1 Ag1 C4 167.2(3) . .
C4 Ag1 Ag2 74.1(2) . 7_566
C2 Ag2 Ag1 73.6(2) . 7_566
C2 Ag2 C3 171.1(4) . .
C3 Ag2 Ag1 98.6(2) . 7_566
N1 C1 Ag1 165.9(8) . .
N2 C2 Ag2 166.3(8) . .
N3 C3 Ag2 169.6(8) . .
N4 C4 Ag1 172.3(8) . .
C6 C5 H5 118.3 . .
N5 C5 H5 118.3 . .
N5 C5 C6 123.4(8) . .
C5 C6 H6 120.8 . .
C5 C6 C7 118.4(8) . .
C7 C6 H6 120.8 . .
C6 C7 C10 118.2(8) . .
C8 C7 C6 118.9(8) . .
C8 C7 C10 122.9(7) . .
C7 C8 H8 120.6 . .
C7 C8 C9 118.8(8) . .
C9 C8 H8 120.6 . .
C8 C9 H9 118.5 . .
N5 C9 C8 123.0(8) . .
N5 C9 H9 118.5 . .
N6 C10 C7 127.3(8) . .
N6 C10 O1 112.2(7) . .
O1 C10 C7 120.4(7) . .
N7 C11 C12 126.4(8) . .
N7 C11 O1 112.8(7) . .
O1 C11 C12 120.7(7) . .
C13 C12 C11 118.5(8) . .
C16 C12 C11 123.5(8) . .
C16 C12 C13 117.8(8) . .
C12 C13 H13 120.0 . .
C14 C13 C12 119.9(8) . .
C14 C13 H13 120.0 . .
C13 C14 H14 119.1 . .
N8 C14 C13 121.8(8) . .
N8 C14 H14 119.1 . .
C16 C15 H15 118.7 . .
N8 C15 H15 118.7 . .
N8 C15 C16 122.7(8) . .
C12 C16 C15 119.2(8) . .
C12 C16 H16 120.4 . .
C15 C16 H16 120.4 . .
N1 Fe1 N2 89.7(3) . .
N1 Fe1 N3 179.2(3) . 6_565
N1 Fe1 N5 90.7(3) . .
N1 Fe1 N8 90.6(3) . 8_465
N2 Fe1 N3 89.9(3) . 6_565
N2 Fe1 N5 90.2(3) . .
N2 Fe1 N8 91.3(3) . 8_465
N3 Fe1 N5 90.0(3) 6_565 .
N3 Fe1 N8 88.8(3) 6_565 8_465
N4 Fe1 N1 91.0(3) 6_575 .
N4 Fe1 N2 178.7(3) 6_575 .
N4 Fe1 N3 89.4(3) 6_575 6_565
N4 Fe1 N5 88.7(3) 6_575 .
N4 Fe1 N8 89.8(3) 6_575 8_465
N5 Fe1 N8 178.0(3) . 8_465
C1 N1 Fe1 174.8(7) . .
C2 N2 Fe1 178.0(7) . .
C3 N3 Fe1 172.2(7) . 6_566
C4 N4 Fe1 176.6(7) . 6_576
C5 N5 C9 117.4(7) . .
C5 N5 Fe1 120.8(6) . .
C9 N5 Fe1 121.7(6) . .
C10 N6 N7 106.3(7) . .
C11 N7 N6 106.4(7) . .
C14 N8 Fe1 120.3(6) . 8_566
C15 N8 C14 118.4(7) . .
C15 N8 Fe1 121.0(6) . 8_566
C11 O1 C10 102.4(6) . .
C20 C19 H19 120.0 . .
C20 C19 C18 120.0 . .
C18 C19 H19 120.0 . .
C19 C20 H20 120.0 . .
C19 C20 C21 120.0 . .
C21 C20 H20 120.0 . .
C20 C21 C24 125.8(12) . .
C22 C21 C20 120.0 . .
C22 C21 C24 114.2(12) . .
C17 C22 C21 120.0 . .
C23 C22 C21 127.4(14) . .
C23 C22 C17 112.5(14) . .
C22 C17 H17 120.0 . .
C22 C17 C18 120.0 . .
C18 C17 H17 120.0 . .
C19 C18 H18 120.0 . .
C17 C18 C19 120.0 . .
C17 C18 H18 120.0 . .
C22 C23 C22 118(3) 2_656 .
C22 C23 H23 121.0 . .
C22 C23 H23 121.0 2_656 .
C21 C24 C21 119(2) 2_656 .
C21 C24 H24 120.7 2_656 .
C21 C24 H24 120.7 . .
C30 C25 H25 120.0 . .
C30 C25 C26 120.0 . .
C26 C25 H25 120.0 . .
C25 C30 C31 120.3(14) . .
C29 C30 C25 120.0 . .
C29 C30 C31 119.5(14) . .
C30 C29 C28 120.0 . .
C31 C29 C30 122.1(15) 5_666 .
C31 C29 C28 117.2(15) 5_666 .
C29 C28 H28 120.0 . .
C29 C28 C27 120.0 . .
C27 C28 H28 120.0 . .
C28 C27 C27 154.0(11) . 2_655
C28 C27 H27 120.0 . .
C28 C27 C26 106.8(19) . 2_655
C27 C27 H27 60.0 2_655 .
C27 C27 C26 52.6(9) 2_655 2_655
C26 C27 C28 120.0 . .
C26 C27 C27 66.5(18) . 2_655
C26 C27 H27 120.0 . .
C26 C27 H27 46.0 2_655 .
C26 C27 C26 114(2) . 2_655
C25 C26 C27 155.4(2) . 2_655
C25 C26 H26 120.0 . .
C27 C26 C25 120.0 . .
C27 C26 C27 61.0(17) . 2_655
C27 C26 H26 120.0 . .
C27 C26 H26 64.9 2_655 .
C30 C31 H31 120.9 . .
C29 C31 C30 118.2(16) 5_666 .
C29 C31 H31 120.9 5_666 .

loop_
_geom_bond_atom_site_label_1
_geom_bond_atom_site_label_2
_geom_bond_distance
_geom_bond_site_symmetry_2
Ag1 Ag2 3.0871(10) 7_566
Ag1 C1 2.052(8) .
Ag1 C4 2.077(8) .
Ag2 Ag1 3.0871(10) 7_566
Ag2 C2 2.070(8) .
Ag2 C3 2.071(9) .
C1 N1 1.156(11) .
C2 N2 1.151(11) .
C3 N3 1.127(11) .
C4 N4 1.135(11) .
C5 H5 0.9500 .
C5 C6 1.385(11) .
C5 N5 1.343(10) .
C6 H6 0.9500 .
C6 C7 1.395(11) .
C7 C8 1.386(12) .
C7 C10 1.465(11) .
C8 H8 0.9500 .
C8 C9 1.386(12) .
C9 H9 0.9500 .
C9 N5 1.351(11) .
C10 N6 1.297(11) .
C10 O1 1.363(10) .
C11 C12 1.456(11) .
C11 N7 1.284(11) .
C11 O1 1.362(10) .
C12 C13 1.401(11) .
C12 C16 1.391(12) .
C13 H13 0.9500 .
C13 C14 1.383(11) .
C14 H14 0.9500 .
C14 N8 1.356(11) .
C15 H15 0.9500 .
C15 C16 1.394(11) .
C15 N8 1.343(11) .
C16 H16 0.9500 .
Fe1 N1 1.934(7) .
Fe1 N2 1.936(7) .
Fe1 N3 1.944(7) 6_565
Fe1 N4 1.931(7) 6_575
Fe1 N5 2.006(7) .
Fe1 N8 2.015(7) 8_465
N3 Fe1 1.944(7) 6_566
N4 Fe1 1.931(7) 6_576
N6 N7 1.398(10) .
N8 Fe1 2.015(7) 8_566
C19 H19 0.9500 .
C19 C20 1.3900 .
C19 C18 1.3900 .
C20 H20 0.9500 .
C20 C21 1.3900 .
C21 C22 1.3900 .
C21 C24 1.397(15) .
C22 C17 1.3900 .
C22 C23 1.217(16) .
C17 H17 0.9500 .
C17 C18 1.3900 .
C18 H18 0.9500 .
C23 C22 1.217(18) 2_656
C23 H23 0.9500 .
C24 C21 1.396(16) 2_656
C24 H24 0.9500 .
C25 H25 0.9500 .
C25 C30 1.3900 .
C25 C26 1.3900 .
C30 C29 1.3900 .
C30 C31 1.44(2) .
C29 C28 1.3900 .
C29 C31 1.32(2) 5_666
C28 H28 0.9500 .
C28 C27 1.3900 .
C27 C27 1.53(3) 2_655
C27 H27 0.9602 .
C27 C26 1.3900 .
C27 C26 1.60(2) 2_655
C26 C27 1.60(3) 2_655
C26 H26 0.9602 .
C31 C29 1.32(3) 5_666
C31 H31 0.9500 .
